data_4064436
loop_
_publ_author_name
'Cabeza, Javier A.'
'Damonte, Marina'
'Garc\'ia-\'Alvarez, Pablo'

_publ_section_title
;
 Different Reactivities of Pyrid-2-yl- and 6-Picol-2-yl-Functionalized NHC
 Ligands with [Ru3(CO)12]: C(sp2)&#x2212;H and Double C(sp3)&#x2212;H Bond
 Activation Reactions
;
_journal_issue 8
_journal_name_full Organometallics
_journal_page_first 2371
_journal_paper_doi 10.1021/om200109n
_journal_volume 30
_journal_year 2011
_chemical_formula_sum 'C19 H11 N3 O9 Ru3'
_chemical_formula_weight 728.52
_chemical_name_systematic
;
 ?
;
_space_group_IT_number 14
_symmetry_cell_setting monoclinic
_symmetry_space_group_name_Hall '-P 2yn'
_symmetry_space_group_name_H-M 'P 1 21/n 1'
_atom_sites_solution_hydrogens geom
_atom_sites_solution_primary direct
_atom_sites_solution_secondary difmap
_audit_creation_method SHELXL-97
_cell_angle_alpha 90.00
_cell_angle_beta 102.3040(10)
_cell_angle_gamma 90.00
_cell_formula_units_Z 4
_cell_length_a 8.80480(10)
_cell_length_b 15.42840(10)
_cell_length_c 17.37680(10)
_cell_measurement_reflns_used 10511
_cell_measurement_temperature 293(2)
_cell_measurement_theta_max 74.4223
_cell_measurement_theta_min 2.5989
_cell_volume 2306.31(3)
_computing_cell_refinement
;
CrysAlis RED, Oxford Diffraction Ltd.,
Version 1.171.31.5 (release 28-08-2006 CrysAlis171 .NET)
(compiled Aug 28 2006,13:05:05)
;
_computing_data_collection
;
CrysAlis CCD, Oxford Diffraction Ltd.,
Version 1.171.31.5 (release 28-08-2006 CrysAlis171 .NET)
(compiled Aug 28 2006,13:05:05)
;
_computing_data_reduction
;
CrysAlis RED, Oxford Diffraction Ltd.,
Version 1.171.31.5 (release 28-08-2006 CrysAlis171 .NET)
(compiled Aug 28 2006,13:05:05)
;
_computing_molecular_graphics 'PLATON (Spek, 2008)'
_computing_publication_material 'SHELXL-97 (Sheldrick, 2008)'
_computing_structure_refinement 'SHELXL-97 (Sheldrick, 2008)'
_computing_structure_solution 'DIRDIF-08 (Beurskens et al., 2008)'
_diffrn_ambient_temperature 293(2)
_diffrn_measured_fraction_theta_full 0.984
_diffrn_measured_fraction_theta_max 0.952
_diffrn_measurement_device_type 'Goniometer Xcalibur'
_diffrn_radiation_monochromator graphite
_diffrn_radiation_source 'fine-focus sealed tube'
_diffrn_radiation_type CuK\a
_diffrn_radiation_wavelength 1.54178
_diffrn_reflns_av_R_equivalents 0.0229
_diffrn_reflns_av_sigmaI/netI 0.0190
_diffrn_reflns_limit_h_max 10
_diffrn_reflns_limit_h_min -10
_diffrn_reflns_limit_k_max 19
_diffrn_reflns_limit_k_min -18
_diffrn_reflns_limit_l_max 21
_diffrn_reflns_limit_l_min -21
_diffrn_reflns_number 15115
_diffrn_reflns_theta_full 70.00
_diffrn_reflns_theta_max 74.64
_diffrn_reflns_theta_min 3.87
_exptl_absorpt_coefficient_mu 16.211
_exptl_absorpt_correction_T_max 1.00000
_exptl_absorpt_correction_T_min 0.49055
_exptl_absorpt_correction_type multi-scan
_exptl_absorpt_process_details
;
CrysAlis RED, Oxford Diffraction Ltd.,
Version 1.171.31.5 (release 28-08-2006 CrysAlis171 .NET)
(compiled Aug 28 2006,13:05:05)
Empirical absorption correction using spherical harmonics,
 implemented in SCALE3 ABSPACK scaling algorithm.
;
_exptl_crystal_colour orange
_exptl_crystal_density_diffrn 2.098
_exptl_crystal_density_method 'not measured'
_exptl_crystal_description fragment
_exptl_crystal_F_000 1400
_exptl_crystal_size_max 0.1759
_exptl_crystal_size_mid 0.0907
_exptl_crystal_size_min 0.0495
_refine_diff_density_max 0.357
_refine_diff_density_min -0.438
_refine_diff_density_rms 0.071
_refine_ls_extinction_method none
_refine_ls_goodness_of_fit_ref 1.079
_refine_ls_hydrogen_treatment mixed
_refine_ls_matrix_type full
_refine_ls_number_parameters 351
_refine_ls_number_reflns 4496
_refine_ls_number_restraints 0
_refine_ls_restrained_S_all 1.079
_refine_ls_R_factor_all 0.0244
_refine_ls_R_factor_gt 0.0195
_refine_ls_shift/su_max 0.001
_refine_ls_shift/su_mean 0.000
_refine_ls_structure_factor_coef Fsqd
_refine_ls_weighting_details 'calc w=1/[\s^2^(Fo^2^)+(0.0355P)^2^+0.0000P] where P=(Fo^2^+2Fc^2^)/3'
_refine_ls_weighting_scheme calc
_refine_ls_wR_factor_gt 0.0500
_refine_ls_wR_factor_ref 0.0554
_reflns_number_gt 3854
_reflns_number_total 4496
_reflns_threshold_expression >2sigma(I)
_cod_data_source_file om200109n_si_002.cif
_cod_data_source_block l7ef4
_cod_original_sg_symbol_H-M P21/n
_cod_database_code 4064436

loop_
_symmetry_equiv_pos_as_xyz
'x, y, z'
'-x+1/2, y+1/2, -z+1/2'
'-x, -y, -z'
'x-1/2, -y-1/2, z-1/2'

loop_
_atom_site_label
_atom_site_type_symbol
_atom_site_fract_x
_atom_site_fract_y
_atom_site_fract_z
_atom_site_U_iso_or_equiv
_atom_site_adp_type
_atom_site_occupancy
_atom_site_symmetry_multiplicity
_atom_site_calc_flag
C1 C 0.1143(3) 0.08934(18) 0.21935(16) 0.0444(6) Uani 1 1 d
C2 C 0.0302(5) -0.0396(2) 0.2523(2) 0.0637(9) Uani 1 1 d
C3 C 0.1191(4) -0.0550(2) 0.2021(2) 0.0596(8) Uani 1 1 d
C4 C 0.2969(4) 0.0356(2) 0.1392(2) 0.0514(7) Uani 1 1 d
C5 C -0.0529(5) 0.0890(3) 0.3198(2) 0.0653(9) Uani 1 1 d
C6 C 0.2620(3) 0.09867(19) 0.07277(17) 0.0464(6) Uani 1 1 d
C7 C 0.2957(4) 0.0815(2) 0.0005(2) 0.0599(8) Uani 1 1 d
C8 C 0.2670(5) 0.1453(3) -0.0568(2) 0.0668(9) Uani 1 1 d
C9 C 0.2046(4) 0.2235(2) -0.0412(2) 0.0566(8) Uani 1 1 d
C10 C 0.1673(3) 0.23839(19) 0.03243(16) 0.0438(6) Uani 1 1 d
C101 C 0.1122(4) 0.2638(2) 0.28814(17) 0.0494(7) Uani 1 1 d
C102 C 0.3647(3) 0.21738(19) 0.23957(17) 0.0464(6) Uani 1 1 d
C201 C -0.0222(4) 0.4430(2) 0.1238(2) 0.0650(9) Uani 1 1 d
C202 C 0.2286(4) 0.4159(2) 0.0503(2) 0.0552(7) Uani 1 1 d
C203 C -0.0728(4) 0.3594(2) -0.02690(19) 0.0532(7) Uani 1 1 d
C301 C -0.1773(4) 0.3110(3) 0.1969(2) 0.0635(9) Uani 1 1 d
C302 C -0.3449(4) 0.2875(3) 0.0413(2) 0.0650(9) Uani 1 1 d
C303 C -0.2699(4) 0.1397(3) 0.1472(2) 0.0630(9) Uani 1 1 d
C304 C -0.1174(4) 0.1589(2) 0.0308(2) 0.0575(8) Uani 1 1 d
N1 N 0.0274(3) 0.04885(16) 0.26378(14) 0.0495(6) Uani 1 1 d
N2 N 0.1730(3) 0.02421(15) 0.18228(14) 0.0475(5) Uani 1 1 d
N3 N 0.2013(3) 0.17555(15) 0.08682(12) 0.0401(5) Uani 1 1 d
O101 O 0.1016(3) 0.29489(18) 0.34638(14) 0.0714(7) Uani 1 1 d
O102 O 0.4928(3) 0.2224(2) 0.26769(17) 0.0772(7) Uani 1 1 d
O201 O -0.0657(5) 0.4997(2) 0.1530(2) 0.1055(11) Uani 1 1 d
O202 O 0.3230(4) 0.45848(19) 0.0345(2) 0.0869(8) Uani 1 1 d
O203 O -0.1529(3) 0.3665(2) -0.08742(15) 0.0763(7) Uani 1 1 d
O301 O -0.1952(4) 0.3559(2) 0.24607(17) 0.0902(9) Uani 1 1 d
O302 O -0.4503(4) 0.3185(3) 0.0019(2) 0.0985(10) Uani 1 1 d
O303 O -0.3319(3) 0.0805(2) 0.16407(19) 0.0899(9) Uani 1 1 d
O304 O -0.0999(3) 0.1111(2) -0.01571(18) 0.0820(8) Uani 1 1 d
H2 H -0.028(4) -0.071(3) 0.274(2) 0.058(9) Uiso 1 1 d
H3 H 0.148(4) -0.100(3) 0.181(2) 0.059(10) Uiso 1 1 d
H4A H 0.316(4) -0.020(2) 0.1222(18) 0.050(8) Uiso 1 1 d
H4B H 0.390(4) 0.052(2) 0.1761(18) 0.044(8) Uiso 1 1 d
H5A H -0.096(4) 0.136(3) 0.300(2) 0.062(11) Uiso 1 1 d
H5B H 0.015(6) 0.097(3) 0.366(3) 0.095(16) Uiso 1 1 d
H5C H -0.143(6) 0.052(4) 0.326(3) 0.120(18) Uiso 1 1 d
H7 H 0.335(5) 0.029(3) -0.004(2) 0.073(11) Uiso 1 1 d
H8 H 0.297(5) 0.134(3) -0.105(2) 0.074(11) Uiso 1 1 d
H9 H 0.178(4) 0.265(2) -0.079(2) 0.056(10) Uiso 1 1 d
H100 H 0.187(4) 0.328(2) 0.164(2) 0.065(10) Uiso 1 1 d
Ru1 Ru 0.15031(2) 0.217303(12) 0.194801(11) 0.03786(6) Uani 1 1 d
Ru2 Ru 0.06459(3) 0.347507(13) 0.072384(12) 0.04362(7) Uani 1 1 d
Ru3 Ru -0.16863(2) 0.234998(16) 0.110172(13) 0.04622(7) Uani 1 1 d

loop_
_atom_site_aniso_label
_atom_site_aniso_U_11
_atom_site_aniso_U_22
_atom_site_aniso_U_33
_atom_site_aniso_U_23
_atom_site_aniso_U_13
_atom_site_aniso_U_12
C1 0.0429(14) 0.0419(14) 0.0455(14) 0.0044(12) 0.0031(11) -0.0041(11)
C2 0.070(2) 0.0522(18) 0.069(2) 0.0163(17) 0.0151(17) -0.0140(16)
C3 0.068(2) 0.0391(16) 0.070(2) 0.0040(15) 0.0098(17) -0.0050(15)
C4 0.0447(16) 0.0440(16) 0.0655(19) -0.0036(14) 0.0114(14) 0.0035(12)
C5 0.069(2) 0.070(2) 0.062(2) 0.0093(19) 0.0254(18) -0.006(2)
C6 0.0429(14) 0.0428(14) 0.0554(16) -0.0087(13) 0.0145(12) -0.0036(12)
C7 0.064(2) 0.0569(19) 0.064(2) -0.0106(17) 0.0259(16) 0.0002(16)
C8 0.080(2) 0.075(2) 0.0544(18) -0.0144(18) 0.0330(17) -0.0036(18)
C9 0.0631(19) 0.062(2) 0.0475(16) 0.0037(15) 0.0187(14) -0.0091(15)
C10 0.0425(14) 0.0458(14) 0.0433(14) -0.0003(12) 0.0094(11) -0.0077(11)
C101 0.0570(17) 0.0480(15) 0.0435(15) -0.0001(13) 0.0117(13) -0.0036(13)
C102 0.0464(16) 0.0460(15) 0.0451(14) -0.0033(12) 0.0060(12) -0.0045(12)
C201 0.075(2) 0.0546(19) 0.069(2) 0.0024(17) 0.0234(17) 0.0027(17)
C202 0.0581(18) 0.0450(16) 0.0631(18) -0.0007(14) 0.0147(14) -0.0032(14)
C203 0.0565(18) 0.0478(16) 0.0554(17) 0.0071(14) 0.0121(14) -0.0015(13)
C301 0.0567(19) 0.077(2) 0.0595(19) -0.0012(18) 0.0186(15) 0.0068(17)
C302 0.0528(19) 0.076(2) 0.065(2) 0.0050(18) 0.0117(16) 0.0061(17)
C303 0.0438(17) 0.076(2) 0.071(2) 0.0065(18) 0.0146(15) -0.0105(16)
C304 0.0429(16) 0.066(2) 0.0630(19) -0.0077(17) 0.0100(14) -0.0114(14)
N1 0.0508(13) 0.0471(13) 0.0514(13) 0.0082(11) 0.0126(11) -0.0072(11)
N2 0.0479(13) 0.0371(12) 0.0565(14) 0.0020(11) 0.0088(11) -0.0011(10)
N3 0.0393(11) 0.0413(11) 0.0400(11) -0.0035(9) 0.0091(9) -0.0062(9)
O101 0.0870(18) 0.0776(16) 0.0532(13) -0.0169(13) 0.0229(12) -0.0028(14)
O102 0.0462(13) 0.098(2) 0.0805(17) -0.0113(15) -0.0032(12) -0.0061(12)
O201 0.146(3) 0.0665(18) 0.122(3) -0.0133(18) 0.069(2) 0.0187(19)
O202 0.0811(18) 0.0683(17) 0.120(2) 0.0013(17) 0.0405(17) -0.0190(14)
O203 0.0754(17) 0.0881(18) 0.0569(14) 0.0091(13) -0.0051(12) 0.0015(14)
O301 0.092(2) 0.112(2) 0.0718(16) -0.0208(17) 0.0306(15) 0.0258(18)
O302 0.0663(18) 0.126(3) 0.095(2) 0.023(2) -0.0003(15) 0.0259(18)
O303 0.0693(17) 0.096(2) 0.107(2) 0.0189(18) 0.0237(15) -0.0262(16)
O304 0.0695(16) 0.092(2) 0.0879(18) -0.0406(17) 0.0249(14) -0.0230(14)
Ru1 0.03999(11) 0.03662(11) 0.03668(11) -0.00101(8) 0.00752(8) -0.00296(7)
Ru2 0.04828(13) 0.03863(11) 0.04383(12) 0.00308(8) 0.00956(9) -0.00165(8)
Ru3 0.03801(12) 0.05403(13) 0.04722(12) 0.00219(9) 0.01039(9) -0.00086(9)

loop_
_atom_type_symbol
_atom_type_description
_atom_type_scat_dispersion_real
_atom_type_scat_dispersion_imag
_atom_type_scat_source
C C 0.0180 0.0090 'International Tables Vol C Tables 4.2.6.8 and 6.1.1.4'
H H 0.0000 0.0000 'International Tables Vol C Tables 4.2.6.8 and 6.1.1.4'
N N 0.0310 0.0180 'International Tables Vol C Tables 4.2.6.8 and 6.1.1.4'
O O 0.0490 0.0320 'International Tables Vol C Tables 4.2.6.8 and 6.1.1.4'
Ru Ru 0.0550 3.2960 'International Tables Vol C Tables 4.2.6.8 and 6.1.1.4'

loop_
_geom_angle_atom_site_label_1
_geom_angle_atom_site_label_2
_geom_angle_atom_site_label_3
_geom_angle
N1 C1 N2 104.4(2)
N1 C1 Ru1 133.9(2)
N2 C1 Ru1 121.4(2)
C3 C2 N1 107.9(3)
C3 C2 H2 134(3)
N1 C2 H2 118(3)
C2 C3 N2 106.9(3)
C2 C3 H3 135(2)
N2 C3 H3 118(3)
N2 C4 C6 115.0(3)
N2 C4 H4A 105(2)
C6 C4 H4A 112(2)
N2 C4 H4B 108.4(18)
C6 C4 H4B 110.6(19)
H4A C4 H4B 106(3)
N1 C5 H5A 110(3)
N1 C5 H5B 109(3)
H5A C5 H5B 113(4)
N1 C5 H5C 110(3)
H5A C5 H5C 104(4)
H5B C5 H5C 111(4)
N3 C6 C7 120.5(3)
N3 C6 C4 117.3(3)
C7 C6 C4 122.1(3)
C6 C7 C8 118.5(3)
C6 C7 H7 115(3)
C8 C7 H7 127(3)
C9 C8 C7 120.0(3)
C9 C8 H8 123(3)
C7 C8 H8 117(3)
C8 C9 C10 120.3(3)
C8 C9 H9 121(2)
C10 C9 H9 118(2)
N3 C10 C9 117.5(3)
N3 C10 Ru2 113.18(19)
C9 C10 Ru2 129.3(2)
O101 C101 Ru1 174.1(3)
O102 C102 Ru1 175.9(3)
O201 C201 Ru2 176.7(4)
O202 C202 Ru2 177.2(3)
O203 C203 Ru2 178.6(3)
O301 C301 Ru3 174.4(3)
O302 C302 Ru3 178.7(3)
O303 C303 Ru3 175.2(4)
O304 C304 Ru3 173.8(3)
C1 N1 C2 110.2(3)
C1 N1 C5 126.9(3)
C2 N1 C5 122.9(3)
C1 N2 C3 110.6(3)
C1 N2 C4 123.9(2)
C3 N2 C4 124.6(3)
C10 N3 C6 123.1(2)
C10 N3 Ru1 110.25(18)
C6 N3 Ru1 126.59(19)
C101 Ru1 C102 89.46(13)
C101 Ru1 C1 97.13(12)
C102 Ru1 C1 95.75(12)
C101 Ru1 N3 174.89(11)
C102 Ru1 N3 89.03(11)
C1 Ru1 N3 87.88(10)
C101 Ru1 Ru3 94.06(10)
C102 Ru1 Ru3 171.81(9)
C1 Ru1 Ru3 91.15(8)
N3 Ru1 Ru3 86.82(6)
C101 Ru1 Ru2 107.68(10)
C102 Ru1 Ru2 112.54(9)
C1 Ru1 Ru2 141.91(8)
N3 Ru1 Ru2 68.48(6)
Ru3 Ru1 Ru2 59.333(7)
C101 Ru1 H100 88.3(11)
C102 Ru1 H100 84.0(11)
C1 Ru1 H100 174.6(11)
N3 Ru1 H100 86.7(11)
Ru3 Ru1 H100 88.7(11)
Ru2 Ru1 H100 34.9(11)
C202 Ru2 C203 97.34(14)
C202 Ru2 C201 93.57(14)
C203 Ru2 C201 96.13(15)
C202 Ru2 C10 88.78(12)
C203 Ru2 C10 90.74(13)
C201 Ru2 C10 172.39(13)
C202 Ru2 Ru3 176.09(10)
C203 Ru2 Ru3 85.28(9)
C201 Ru2 Ru3 89.02(11)
C10 Ru2 Ru3 88.29(7)
C202 Ru2 Ru1 116.33(10)
C203 Ru2 Ru1 138.58(10)
C201 Ru2 Ru1 104.58(11)
C10 Ru2 Ru1 67.95(8)
Ru3 Ru2 Ru1 60.086(7)
C202 Ru2 H100 86.2(12)
C203 Ru2 H100 175.4(12)
C201 Ru2 H100 86.5(12)
C10 Ru2 H100 86.4(12)
Ru3 Ru2 H100 91.0(12)
Ru1 Ru2 H100 36.8(12)
C303 Ru3 C301 96.16(16)
C303 Ru3 C302 99.29(16)
C301 Ru3 C302 93.96(16)
C303 Ru3 C304 88.24(15)
C301 Ru3 C304 169.01(14)
C302 Ru3 C304 95.26(15)
C303 Ru3 Ru2 162.77(11)
C301 Ru3 Ru2 87.70(11)
C302 Ru3 Ru2 97.18(11)
C304 Ru3 Ru2 85.23(9)
C303 Ru3 Ru1 103.27(11)
C301 Ru3 Ru1 81.69(10)
C302 Ru3 Ru1 157.36(12)
C304 Ru3 Ru1 87.51(10)
Ru2 Ru3 Ru1 60.581(7)

loop_
_geom_bond_atom_site_label_1
_geom_bond_atom_site_label_2
_geom_bond_distance
C1 N1 1.350(4)
C1 N2 1.354(4)
C1 Ru1 2.059(3)
C2 C3 1.311(5)
C2 N1 1.381(5)
C2 H2 0.85(4)
C3 N2 1.382(4)
C3 H3 0.85(4)
C4 N2 1.459(4)
C4 C6 1.492(4)
C4 H4A 0.93(4)
C4 H4B 0.96(3)
C5 N1 1.458(5)
C5 H5A 0.86(4)
C5 H5B 0.90(5)
C5 H5C 1.01(6)
C6 N3 1.345(4)
C6 C7 1.376(4)
C7 C8 1.385(6)
C7 H7 0.89(4)
C8 C9 1.376(5)
C8 H8 0.95(4)
C9 C10 1.405(4)
C9 H9 0.91(4)
C10 N3 1.343(4)
C10 Ru2 2.098(3)
C101 O101 1.142(4)
C101 Ru1 1.868(3)
C102 O102 1.132(4)
C102 Ru1 1.882(3)
C201 O201 1.120(5)
C201 Ru2 1.960(4)
C202 O202 1.138(4)
C202 Ru2 1.893(3)
C203 O203 1.140(4)
C203 Ru2 1.893(3)
C301 O301 1.136(4)
C301 Ru3 1.924(4)
C302 O302 1.135(4)
C302 Ru3 1.925(4)
C303 O303 1.134(4)
C303 Ru3 1.902(4)
C304 O304 1.129(4)
C304 Ru3 1.936(4)
N3 Ru1 2.120(2)
Ru1 Ru3 2.8919(3)
Ru1 Ru2 2.9062(3)
Ru1 H100 1.83(4)
Ru2 Ru3 2.8698(3)
Ru2 H100 1.75(4)
